data_2236561
loop_
_publ_author_name
'Asiri, Abdullah M.'
'Abo-Dya, Nader E.'
'Arshad, Muhammad Nadeem'
'Shafiq, Muhammad'

_publ_section_title
;
 1-(Benzotriazol-1-yl)-2-bromoethanone
;
_journal_coeditor_code PV2595
_journal_issue 11
_journal_name_full 'Acta Crystallographica Section E'
_journal_page_first o3179
_journal_paper_doi 10.1107/S1600536812042900
_journal_volume 68
_journal_year 2012
_chemical_formula_iupac 'C8 H6 Br N3 O'
_chemical_formula_moiety 'C8 H6 Br N3 O'
_chemical_formula_sum 'C8 H6 Br N3 O'
_chemical_formula_weight 240.07
_chemical_name_systematic
;
1-(Benzotriazol-1-yl)-2-bromoethanone
;
_space_group_IT_number 14
_symmetry_cell_setting monoclinic
_symmetry_space_group_name_Hall '-P 2yn'
_symmetry_space_group_name_H-M 'P 1 21/n 1'
_atom_sites_solution_hydrogens geom
_atom_sites_solution_primary direct
_atom_sites_solution_secondary difmap
_audit_creation_method SHELXL-97
_cell_angle_alpha 90.00
_cell_angle_beta 103.468(3)
_cell_angle_gamma 90.00
_cell_formula_units_Z 4
_cell_length_a 12.4815(4)
_cell_length_b 4.72070(10)
_cell_length_c 15.4780(5)
_cell_measurement_reflns_used 2295
_cell_measurement_temperature 296(2)
_cell_measurement_theta_max 75.9555
_cell_measurement_theta_min 3.6389
_cell_volume 886.91(5)
_computing_cell_refinement 'CrysAlis PRO (Agilent, 2012)'
_computing_data_collection 'CrysAlis PRO (Agilent, 2012)'
_computing_data_reduction 'CrysAlis PRO (Agilent, 2012)'
_computing_molecular_graphics 'PLATON (Spek, 2009)'
_computing_publication_material
;
WinGX (Farrugia, 1999) and X-SEED (Barbour, 2001)
;
_computing_structure_refinement 'SHELXL97 (Sheldrick, 2008)'
_computing_structure_solution 'SHELXS97 (Sheldrick, 2008)'
_diffrn_ambient_temperature 296(2)
_diffrn_measured_fraction_theta_full 0.996
_diffrn_measured_fraction_theta_max 0.993
_diffrn_measurement_device_type 'Agilent SuperNova Dual (Cu at zero) Atlas, CCD'
_diffrn_measurement_method '\w scans'
_diffrn_radiation_monochromator mirror
_diffrn_radiation_source 'SuperNova (Cu) X-ray Source'
_diffrn_radiation_type CuK\a
_diffrn_radiation_wavelength 1.54184
_diffrn_reflns_av_R_equivalents 0.0341
_diffrn_reflns_av_sigmaI/netI 0.0290
_diffrn_reflns_limit_h_max 12
_diffrn_reflns_limit_h_min -15
_diffrn_reflns_limit_k_max 5
_diffrn_reflns_limit_k_min -5
_diffrn_reflns_limit_l_max 19
_diffrn_reflns_limit_l_min -19
_diffrn_reflns_number 4362
_diffrn_reflns_theta_full 66.50
_diffrn_reflns_theta_max 76.20
_diffrn_reflns_theta_min 4.11
_diffrn_standards_number 0
_exptl_absorpt_coefficient_mu 6.019
_exptl_absorpt_correction_T_max 0.7529
_exptl_absorpt_correction_T_min 0.2835
_exptl_absorpt_correction_type multi-scan
_exptl_absorpt_process_details '(CrysAlis PRO; Agilent, 2012)'
_exptl_crystal_colour colorless
_exptl_crystal_density_diffrn 1.798
_exptl_crystal_density_method 'not measured'
_exptl_crystal_description plate
_exptl_crystal_F_000 472
_exptl_crystal_size_max 0.28
_exptl_crystal_size_mid 0.11
_exptl_crystal_size_min 0.05
_refine_diff_density_max 0.426
_refine_diff_density_min -0.514
_refine_ls_extinction_method none
_refine_ls_goodness_of_fit_ref 1.073
_refine_ls_hydrogen_treatment constr
_refine_ls_matrix_type full
_refine_ls_number_parameters 118
_refine_ls_number_reflns 1833
_refine_ls_number_restraints 0
_refine_ls_restrained_S_all 1.073
_refine_ls_R_factor_all 0.0530
_refine_ls_R_factor_gt 0.0443
_refine_ls_shift/su_max 0.000
_refine_ls_shift/su_mean 0.000
_refine_ls_structure_factor_coef Fsqd
_refine_ls_weighting_details 'calc w=1/[\s^2^(Fo^2^)+(0.0838P)^2^+0.0945P] where P=(Fo^2^+2Fc^2^)/3'
_refine_ls_weighting_scheme calc
_refine_ls_wR_factor_gt 0.1294
_refine_ls_wR_factor_ref 0.1406
_reflns_number_gt 1507
_reflns_number_total 1833
_reflns_threshold_expression I>2\s(I)
_cod_data_source_file pv2595.cif
_cod_data_source_block I
_cod_original_cell_volume 886.91(4)
_cod_original_sg_symbol_H-M 'P 21/n '
_cod_database_code 2236561
_cod_database_fobs_code 2236561

loop_
_symmetry_equiv_pos_as_xyz
'x, y, z'
'-x+1/2, y+1/2, -z+1/2'
'-x, -y, -z'
'x-1/2, -y-1/2, z-1/2'

loop_
_atom_site_type_symbol
_atom_site_label
_atom_site_fract_x
_atom_site_fract_y
_atom_site_fract_z
_atom_site_U_iso_or_equiv
_atom_site_adp_type
_atom_site_calc_flag
_atom_site_refinement_flags
_atom_site_occupancy
_atom_site_symmetry_multiplicity
Br Br1 0.84802(3) 0.99732(9) -0.01180(3) 0.0947(2) Uani d . 1 1
O O1 0.63342(16) 0.7775(4) 0.02369(12) 0.0717(5) Uani d . 1 1
N N1 0.62518(17) 1.0238(4) 0.14622(14) 0.0512(5) Uani d . 1 1
N N2 0.67298(17) 1.2209(5) 0.20998(14) 0.0603(5) Uani d . 1 1
N N3 0.61989(19) 1.2185(5) 0.27134(14) 0.0673(6) Uani d . 1 1
C C1 0.5348(2) 1.0227(5) 0.25097(18) 0.0582(6) Uani d . 1 1
C C2 0.4553(3) 0.9458(7) 0.2965(2) 0.0774(8) Uani d . 1 1
H H2 0.4528 1.0294 0.3504 0.093 Uiso calc R 1 1
C C3 0.3809(2) 0.7419(8) 0.2586(2) 0.0800(9) Uani d . 1 1
H H3 0.3269 0.6862 0.2875 0.096 Uiso calc R 1 1
C C4 0.3843(2) 0.6154(7) 0.1776(2) 0.0743(7) Uani d . 1 1
H H4 0.3320 0.4787 0.1540 0.089 Uiso calc R 1 1
C C5 0.4624(2) 0.6864(5) 0.13167(17) 0.0608(6) Uani d . 1 1
H H5 0.4647 0.6012 0.0780 0.073 Uiso calc R 1 1
C C6 0.53792(18) 0.8945(5) 0.17058(14) 0.0509(5) Uani d . 1 1
C C7 0.6721(2) 0.9628(5) 0.07435(16) 0.0518(5) Uani d . 1 1
C C8 0.7682(2) 1.1462(6) 0.06834(17) 0.0614(6) Uani d . 1 1
H H8A 0.8172 1.1633 0.1268 0.074 Uiso calc R 1 1
H H8B 0.7419 1.3343 0.0489 0.074 Uiso calc R 1 1

loop_
_atom_site_aniso_label
_atom_site_aniso_U_11
_atom_site_aniso_U_22
_atom_site_aniso_U_33
_atom_site_aniso_U_12
_atom_site_aniso_U_13
_atom_site_aniso_U_23
Br1 0.0844(3) 0.1209(5) 0.0895(4) 0.00843(18) 0.0419(2) -0.00526(18)
O1 0.0855(12) 0.0685(12) 0.0622(10) -0.0108(9) 0.0193(9) -0.0213(9)
N1 0.0541(10) 0.0483(10) 0.0484(10) 0.0024(7) 0.0065(8) -0.0066(7)
N2 0.0655(11) 0.0525(11) 0.0594(11) 0.0003(9) 0.0075(9) -0.0128(9)
N3 0.0805(13) 0.0640(13) 0.0562(11) 0.0053(11) 0.0136(10) -0.0146(9)
C1 0.0637(14) 0.0573(14) 0.0522(13) 0.0132(10) 0.0110(11) -0.0013(9)
C2 0.087(2) 0.0816(19) 0.0684(18) 0.0213(16) 0.0281(15) 0.0064(14)
C3 0.0694(15) 0.087(2) 0.088(2) 0.0074(15) 0.0282(15) 0.0204(17)
C4 0.0606(14) 0.0732(18) 0.0864(19) -0.0028(13) 0.0115(13) 0.0139(16)
C5 0.0592(12) 0.0586(14) 0.0600(13) -0.0012(11) 0.0045(10) 0.0011(11)
C6 0.0535(11) 0.0480(11) 0.0486(11) 0.0085(9) 0.0066(8) 0.0032(9)
C7 0.0564(12) 0.0495(12) 0.0477(12) 0.0042(9) 0.0080(9) -0.0026(8)
C8 0.0640(13) 0.0619(15) 0.0586(13) 0.0006(11) 0.0150(10) -0.0016(11)

loop_
_atom_type_symbol
_atom_type_description
_atom_type_scat_dispersion_real
_atom_type_scat_dispersion_imag
_atom_type_scat_source
C C 0.0033 0.0016 'International Tables Vol C Tables 4.2.6.8 and 6.1.1.4'
H H 0.0000 0.0000 'International Tables Vol C Tables 4.2.6.8 and 6.1.1.4'
N N 0.0061 0.0033 'International Tables Vol C Tables 4.2.6.8 and 6.1.1.4'
O O 0.0106 0.0060 'International Tables Vol C Tables 4.2.6.8 and 6.1.1.4'
Br Br -0.6763 1.2805 'International Tables Vol C Tables 4.2.6.8 and 6.1.1.4'

loop_
_geom_angle_atom_site_label_1
_geom_angle_atom_site_label_2
_geom_angle_atom_site_label_3
_geom_angle
C6 N1 N2 109.9(2)
C6 N1 C7 129.1(2)
N2 N1 C7 120.8(2)
N3 N2 N1 108.2(2)
N2 N3 C1 109.8(2)
N3 C1 C2 131.0(3)
N3 C1 C6 108.2(2)
C2 C1 C6 120.7(3)
C3 C2 C1 117.3(3)
C3 C2 H2 121.4
C1 C2 H2 121.4
C2 C3 C4 121.6(3)
C2 C3 H3 119.2
C4 C3 H3 119.2
C5 C4 C3 122.2(3)
C5 C4 H4 118.9
C3 C4 H4 118.9
C4 C5 C6 115.9(3)
C4 C5 H5 122.0
C6 C5 H5 122.0
N1 C6 C1 104.0(2)
N1 C6 C5 133.8(2)
C1 C6 C5 122.3(2)
O1 C7 N1 119.3(2)
O1 C7 C8 125.9(2)
N1 C7 C8 114.8(2)
C7 C8 Br1 112.09(18)
C7 C8 H8A 109.2
Br1 C8 H8A 109.2
C7 C8 H8B 109.2
Br1 C8 H8B 109.2
H8A C8 H8B 107.9

loop_
_geom_bond_atom_site_label_1
_geom_bond_atom_site_label_2
_geom_bond_distance
Br1 C8 1.897(3)
O1 C7 1.199(3)
N1 C6 1.376(3)
N1 N2 1.386(3)
N1 C7 1.402(3)
N2 N3 1.279(3)
N3 C1 1.388(4)
C1 C2 1.391(5)
C1 C6 1.392(3)
C2 C3 1.371(5)
C2 H2 0.9300
C3 C4 1.398(5)
C3 H3 0.9300
C4 C5 1.374(4)
C4 H4 0.9300
C5 C6 1.397(3)
C5 H5 0.9300
C7 C8 1.500(4)
C8 H8A 0.9700
C8 H8B 0.9700

loop_
_geom_hbond_atom_site_label_D
_geom_hbond_atom_site_label_H
_geom_hbond_atom_site_label_A
_geom_hbond_site_symmetry_A
_geom_hbond_distance_DH
_geom_hbond_distance_HA
_geom_hbond_distance_DA
_geom_hbond_angle_DHA
C5 H5 O1 3_665 0.93 2.50 3.266(3) 139.2
C8 H8B O1 1_565 0.97 2.47 3.413(4) 163.2

loop_
_geom_torsion_atom_site_label_1
_geom_torsion_atom_site_label_2
_geom_torsion_atom_site_label_3
_geom_torsion_atom_site_label_4
_geom_torsion
C6 N1 N2 N3 0.0(3)
C7 N1 N2 N3 -174.6(2)
N1 N2 N3 C1 -0.4(3)
N2 N3 C1 C2 -179.7(3)
N2 N3 C1 C6 0.6(3)
N3 C1 C2 C3 180.0(3)
C6 C1 C2 C3 -0.4(4)
C1 C2 C3 C4 0.0(5)
C2 C3 C4 C5 0.4(5)
C3 C4 C5 C6 -0.4(4)
N2 N1 C6 C1 0.4(2)
C7 N1 C6 C1 174.4(2)
N2 N1 C6 C5 179.6(2)
C7 N1 C6 C5 -6.4(4)
N3 C1 C6 N1 -0.6(3)
C2 C1 C6 N1 179.7(2)
N3 C1 C6 C5 -179.9(2)
C2 C1 C6 C5 0.4(4)
C4 C5 C6 N1 -179.1(2)
C4 C5 C6 C1 0.0(3)
C6 N1 C7 O1 1.4(4)
N2 N1 C7 O1 174.8(2)
C6 N1 C7 C8 -179.3(2)
N2 N1 C7 C8 -5.9(3)
O1 C7 C8 Br1 -14.7(3)
N1 C7 C8 Br1 166.13(16)

loop_
_cod_related_entry_id
_cod_related_entry_database
_cod_related_entry_code
1 ChemSpider 2584123
